data_7715136
loop_
_publ_author_name
'Fan, Xiao-Fei'
'Fu, Lianshe'
'Cui, Guang-Hua'

_publ_section_title
;
 Three robust Cd(II) coordination polymers as bifunctional luminescent
 probes for efficient detection of pefloxacin and
 Cr<sub>2</sub>O<sub>7</sub><sup>2-</sup> in water.
;
_journal_issue 11
_journal_name_full 'Dalton transactions (Cambridge, England : 2003)'
_journal_page_first 5051
_journal_page_last 5063
_journal_paper_doi 10.1039/d4dt00128a
_journal_volume 53
_journal_year 2024
_chemical_formula_moiety 'C21 H19 Cd N5 O7'
_chemical_formula_sum 'C21 H19 Cd N5 O7'
_chemical_formula_weight 565.81
_space_group_crystal_system triclinic
_space_group_IT_number 2
_space_group_name_Hall '-P 1'
_space_group_name_H-M_alt 'P -1'
_atom_sites_solution_hydrogens mixed
_atom_sites_solution_primary iterative
_audit_creation_date 2023-11-05
_audit_creation_method
;
Olex2 1.3
(compiled 2020.11.12 svn.r5f609507 for OlexSys, GUI svn.r6226)
;
_audit_update_record
;
2023-11-19 deposited with the CCDC.	2024-02-08 downloaded from the CCDC.
;
_cell_angle_alpha 75.039(7)
_cell_angle_beta 77.438(6)
_cell_angle_gamma 73.334(7)
_cell_formula_units_Z 2
_cell_length_a 10.4997(7)
_cell_length_b 11.0392(10)
_cell_length_c 12.3432(9)
_cell_measurement_reflns_used 10919
_cell_measurement_temperature 296(2)
_cell_measurement_theta_max 30.6110
_cell_measurement_theta_min 2.1700
_cell_volume 1308.12(19)
_computing_cell_refinement 'CrysAlisPro 1.171.39.46e (Rigaku OD, 2018)'
_computing_data_collection 'CrysAlisPro 1.171.39.46e (Rigaku OD, 2018)'
_computing_data_reduction 'CrysAlisPro 1.171.39.46e (Rigaku OD, 2018)'
_computing_molecular_graphics 'Olex2 1.3 (Dolomanov et al., 2009)'
_computing_publication_material 'Olex2 1.3 (Dolomanov et al., 2009)'
_computing_structure_refinement 'olex2.refine 1.3 (Bourhis et al., 2015)'
_computing_structure_solution 'olex2.solve 1.3 (Bourhis et al., 2015)'
_diffrn_ambient_temperature 296(2)
_diffrn_detector 'CCD plate'
_diffrn_measured_fraction_theta_full 0.992
_diffrn_measured_fraction_theta_max 0.992
_diffrn_measurement_details
;
List of Runs (angles in degrees, time in seconds):

  # Type    Start    End  Width  t~exp~   \w     \q     \k     \f   Frames
#--------------------------------------------------------------------------
  1  \w    -74.00 110.00   0.50   10.50    --   20.00  54.00  30.00  368
  2  \w    -74.00 110.00   0.50   10.50    --   20.00  54.00 -91.02  368
  3  \w    -74.00 110.00   0.50   10.50    --   20.00  54.00 150.28  368
  4  \w    -74.00 110.00   0.50   10.50    --   20.00  54.00 150.28  368
  5  \w    -74.00 110.00   0.50   10.50    --   20.00  54.00  90.00  368
  6  \w    -68.00 110.00   0.50   10.50    --   20.00  54.00   0.00  356
  7  \w    -74.00  63.00   0.50   10.50    --   20.00  54.00 -41.77  274
  8  \w     78.00 109.00   0.50   10.50    --   20.00  54.00 -41.77   62
  9  \w    -74.00  30.00   0.50   10.50    --   20.00  54.00  60.00  208
 10  \w     70.00  96.00   0.50   10.50    --   20.00  54.00  60.00   52
 11  \w    -72.00   0.00   0.50   10.50    --   20.00  54.00-127.77  144
 12  \w     35.00  61.00   0.50   10.50    --   20.00  54.00-127.77   52
 13  \w     84.00 109.00   0.50   10.50    --   20.00  54.00-127.77   50
 14  \w    -74.00  15.00   0.50   10.50    --   20.00  54.00 120.00  178
;
_diffrn_measurement_device 'two-circle diffractometer'
_diffrn_measurement_device_type 'XtaLAB Mini II'
_diffrn_measurement_method '\w scans'
_diffrn_orient_matrix_type 'CrysAlisPro convention (1999,Acta A55,543-557)'
_diffrn_orient_matrix_UB_11 0.0324824000
_diffrn_orient_matrix_UB_12 -0.0185194000
_diffrn_orient_matrix_UB_13 0.0485614000
_diffrn_orient_matrix_UB_21 -0.0621724000
_diffrn_orient_matrix_UB_22 -0.0043737000
_diffrn_orient_matrix_UB_23 0.0354742000
_diffrn_orient_matrix_UB_31 0.0131822000
_diffrn_orient_matrix_UB_32 -0.0658936000
_diffrn_orient_matrix_UB_33 -0.0028843000
_diffrn_radiation_monochromator graphite
_diffrn_radiation_probe x-ray
_diffrn_radiation_type 'Mo K\a'
_diffrn_radiation_wavelength 0.71073
_diffrn_reflns_av_R_equivalents 0.0826
_diffrn_reflns_av_unetI/netI 0.0356
_diffrn_reflns_Laue_measured_fraction_full 0.992
_diffrn_reflns_Laue_measured_fraction_max 0.992
_diffrn_reflns_limit_h_max 12
_diffrn_reflns_limit_h_min -12
_diffrn_reflns_limit_k_max 13
_diffrn_reflns_limit_k_min -13
_diffrn_reflns_limit_l_max 14
_diffrn_reflns_limit_l_min -14
_diffrn_reflns_number 27262
_diffrn_reflns_point_group_measured_fraction_full 0.992
_diffrn_reflns_point_group_measured_fraction_max 0.992
_diffrn_reflns_theta_full 25.027
_diffrn_reflns_theta_max 25.027
_diffrn_reflns_theta_min 2.471
_diffrn_source 'fine-focus sealed X-ray tube'
_diffrn_source_type 'Rigaku (Mo) X-ray Source'
_exptl_absorpt_coefficient_mu 0.880
_exptl_absorpt_correction_T_max 1.00000
_exptl_absorpt_correction_T_min 0.77269
_exptl_absorpt_correction_type multi-scan
_exptl_absorpt_process_details
;
CrysAlisPro 1.171.39.46e (Rigaku Oxford Diffraction, 2018)
Empirical absorption correction using spherical harmonics,
 implemented in SCALE3 ABSPACK scaling algorithm.
;
_exptl_crystal_colour 'clear light colourless'
_exptl_crystal_colour_lustre clear
_exptl_crystal_colour_modifier light
_exptl_crystal_colour_primary colourless
_exptl_crystal_density_diffrn 1.436
_exptl_crystal_description needle
_exptl_crystal_F_000 568
_exptl_crystal_size_max 0.26
_exptl_crystal_size_mid 0.22
_exptl_crystal_size_min 0.2
_refine_diff_density_max 1.399
_refine_diff_density_min -0.988
_refine_diff_density_rms 0.101
_refine_ls_extinction_method none
_refine_ls_goodness_of_fit_ref 1.054
_refine_ls_hydrogen_treatment constr
_refine_ls_matrix_type full
_refine_ls_number_parameters 310
_refine_ls_number_reflns 4600
_refine_ls_number_restraints 1
_refine_ls_restrained_S_all 1.056
_refine_ls_R_factor_all 0.0436
_refine_ls_R_factor_gt 0.0392
_refine_ls_shift/su_max 0.001
_refine_ls_shift/su_mean 0.000
_refine_ls_structure_factor_coef Fsqd
_refine_ls_weighting_details 'w=1/[\s^2^(Fo^2^)+(0.0742P)^2^+0.7443P] where P=(Fo^2^+2Fc^2^)/3'
_refine_ls_weighting_scheme calc
_refine_ls_wR_factor_gt 0.1079
_refine_ls_wR_factor_ref 0.1107
_reflns_Friedel_coverage 0.000
_reflns_number_gt 4142
_reflns_number_total 4600
_reflns_threshold_expression 'I > 2\s(I)'
_cod_data_source_file d4dt00128a2.cif
_cod_data_source_block fxf-127
_cod_depositor_comments 'Adding full bibliography for 7715134--7715136.cif.'
_cod_database_code 7715136
_shelx_shelxl_version_number 2018/3
_chemical_oxdiff_formula 'C1 H1 O1 N1 Cd1'
_shelx_space_group_comment
;
The symmetry employed for this shelxl refinement is uniquely defined
by the following loop, which should always be used as a source of
symmetry information in preference to the above space-group names.
They are only intended as comments.
;
_shelx_estimated_absorpt_t_max 0.844
_shelx_estimated_absorpt_t_min 0.803
_reflns_odcompleteness_completeness 99.10
_reflns_odcompleteness_iscentric 1
_reflns_odcompleteness_theta 26.32
_olex2_refinement_description
;
1. Fixed Uiso
 At 1.2 times of:
  All C(H) groups, All C(H,H) groups, All N(H) groups
 At 1.5 times of:
  All C(H,H,H) groups, All O(H,H) groups
2. Rigid bond restraints
 Cd1, O1
 with sigma for 1-2 distances of 0.001 and sigma for 1-3 distances of 0.002
3.a Rotating group:
 O7(H7a,H7b)
3.b Secondary CH2 refined with riding coordinates:
 C12(H12a,H12b)
3.c Aromatic/amide H refined with riding coordinates:
 N4(H4), C11(H11), C17(H17), C6(H6), C16(H16), C10(H10), C1(H1), C2(H2), C9(H9)
3.d Idealised Me refined as rotating group:
 C20(H20a,H20b,H20c), C21(H21a,H21b,H21c)
;
_smtbx_masks_void_probe_radius 1.2
_smtbx_masks_void_truncation_radius 1.2
_olex2_submission_special_instructions 'No special instructions were received'
_oxdiff_exptl_absorpt_empirical_details
;
Empirical correction (ABSPACK) includes:
- Absorption correction using spherical harmonics
- Frame scaling
;
_oxdiff_exptl_absorpt_empirical_full_max 1.474
_oxdiff_exptl_absorpt_empirical_full_min 0.622

loop_
_space_group_symop_operation_xyz
'x, y, z'
'-x, -y, -z'

loop_
_atom_site_label
_atom_site_type_symbol
_atom_site_fract_x
_atom_site_fract_y
_atom_site_fract_z
_atom_site_U_iso_or_equiv
_atom_site_adp_type
_atom_site_occupancy
_atom_site_site_symmetry_order
_atom_site_calc_flag
_atom_site_refinement_flags_posn
_atom_site_refinement_flags_adp
_atom_site_refinement_flags_occupancy
_atom_site_disorder_assembly
_atom_site_disorder_group
Cd1 Cd 0.41314(2) 0.75642(2) 0.44468(2) 0.03470(12) Uani 1 1 d . U . . .
O7 O 0.3058(3) 0.5992(2) 0.5639(2) 0.0450(6) Uani 1 1 d . . . . .
H7A H 0.349196 0.554727 0.624105 0.067 Uiso 1 1 d R U . . .
H7B H 0.301892 0.538871 0.527036 0.067 Uiso 1 1 d R U . . .
O1 O 0.3145(3) 0.6988(3) 0.3175(2) 0.0515(7) Uani 1 1 d . U . . .
O4 O 0.5260(3) 0.2331(3) 0.3840(3) 0.0563(7) Uani 1 1 d . . . . .
O6 O 0.4025(4) 0.7748(3) 0.0747(3) 0.0636(8) Uani 1 1 d . . . . .
N4 N 0.9104(3) 0.8894(3) 0.4835(3) 0.0409(7) Uani 1 1 d . . . . .
H4 H 0.957460 0.839288 0.438655 0.049 Uiso 1 1 calc R U . . .
N3 N 0.7056(3) 0.9895(3) 0.3127(2) 0.0359(6) Uani 1 1 d . . . . .
O3 O 0.3907(4) 0.3967(3) 0.4518(2) 0.0602(8) Uani 1 1 d . . . . .
O2 O 0.5288(3) 0.5952(3) 0.3002(3) 0.0605(8) Uani 1 1 d . . . . .
N5 N 0.7662(3) 1.0619(3) 0.5404(2) 0.0347(6) Uani 1 1 d . . . . .
N1 N 0.3307(4) 0.7165(3) 0.0550(3) 0.0525(8) Uani 1 1 d . . . . .
N2 N 0.5518(3) 0.8806(3) 0.3396(3) 0.0404(7) Uani 1 1 d . . . . .
C4 C 0.3859(3) 0.5297(3) 0.2131(3) 0.0335(7) Uani 1 1 d . . . . .
O5 O 0.2440(5) 0.7673(4) -0.0052(4) 0.0983(15) Uani 1 1 d . . . . .
C13 C 0.8245(3) 1.0055(3) 0.4536(3) 0.0362(7) Uani 1 1 d . . . . .
C5 C 0.3988(4) 0.3974(3) 0.2580(3) 0.0366(8) Uani 1 1 d . . . . .
C3 C 0.3468(4) 0.5778(4) 0.1070(3) 0.0402(8) Uani 1 1 d . . . . .
C14 C 0.9090(3) 0.8663(3) 0.5980(3) 0.0389(8) Uani 1 1 d . . . . .
C11 C 0.6253(4) 0.9236(3) 0.3884(3) 0.0362(7) Uani 1 1 d . . . . .
H11 H 0.621464 0.909553 0.466508 0.043 Uiso 1 1 calc R U . . .
C18 C 0.9551(4) 0.7722(4) 0.7845(4) 0.0504(10) Uani 1 1 d . . . . .
C15 C 0.8190(3) 0.9750(3) 0.6345(3) 0.0361(7) Uani 1 1 d . . . . .
C17 C 0.7975(4) 0.9825(4) 0.7477(3) 0.0441(8) Uani 1 1 d . . . . .
H17 H 0.738505 1.054260 0.772288 0.053 Uiso 1 1 calc R U . . .
C8 C 0.4137(4) 0.6147(3) 0.2806(3) 0.0411(8) Uani 1 1 d . . . . .
C12 C 0.7972(4) 1.0555(4) 0.3354(3) 0.0419(8) Uani 1 1 d . . . . .
H12A H 0.757035 1.147813 0.323699 0.050 Uiso 1 1 calc R U . . .
H12B H 0.881050 1.041412 0.283163 0.050 Uiso 1 1 calc R U . . .
C6 C 0.3762(4) 0.3179(4) 0.1961(4) 0.0478(9) Uani 1 1 d . . . . .
H6 H 0.387203 0.229866 0.226367 0.057 Uiso 1 1 calc R U . . .
C16 C 0.9769(4) 0.7644(4) 0.6735(4) 0.0477(9) Uani 1 1 d . . . . .
H16 H 1.035770 0.692576 0.648821 0.057 Uiso 1 1 calc R U . . .
C10 C 0.6797(5) 0.9910(5) 0.2091(3) 0.0611(12) Uani 1 1 d . . . . .
H10 H 0.719269 1.031185 0.139226 0.073 Uiso 1 1 calc R U . . .
C7 C 0.4394(4) 0.3387(3) 0.3732(3) 0.0403(8) Uani 1 1 d . . . . .
C1 C 0.3378(5) 0.3691(4) 0.0906(4) 0.0552(10) Uani 1 1 d . . . . .
H1 H 0.322675 0.315699 0.049924 0.066 Uiso 1 1 calc R U . . .
C19 C 0.8645(4) 0.8822(4) 0.8231(4) 0.0479(9) Uani 1 1 d . . . . .
C2 C 0.3218(4) 0.5000(4) 0.0451(4) 0.0530(10) Uani 1 1 d . . . . .
H2 H 0.294688 0.535627 -0.025660 0.064 Uiso 1 1 calc R U . . .
C20 C 1.0290(6) 0.6610(5) 0.8695(5) 0.0795(16) Uani 1 1 d . . . . .
H20A H 0.965211 0.618898 0.922271 0.119 Uiso 1 1 calc R U . . .
H20B H 1.074761 0.694727 0.909982 0.119 Uiso 1 1 calc R U . . .
H20C H 1.093358 0.599841 0.829504 0.119 Uiso 1 1 calc R U . . .
C9 C 0.5853(5) 0.9230(5) 0.2268(3) 0.0593(11) Uani 1 1 d . . . . .
H9 H 0.549466 0.907896 0.170344 0.071 Uiso 1 1 calc R U . . .
C21 C 0.8444(6) 0.8918(5) 0.9460(4) 0.0752(15) Uani 1 1 d . . . . .
H21A H 0.805897 0.823224 0.993253 0.113 Uiso 1 1 calc R U . . .
H21B H 0.784904 0.973644 0.955834 0.113 Uiso 1 1 calc R U . . .
H21C H 0.929603 0.884543 0.966795 0.113 Uiso 1 1 calc R U . . .

loop_
_atom_site_aniso_label
_atom_site_aniso_U_11
_atom_site_aniso_U_22
_atom_site_aniso_U_33
_atom_site_aniso_U_23
_atom_site_aniso_U_13
_atom_site_aniso_U_12
Cd1 0.03668(17) 0.03007(16) 0.03778(18) -0.00692(11) -0.01003(11) -0.00584(11)
O7 0.0480(15) 0.0373(13) 0.0478(16) -0.0068(11) -0.0096(12) -0.0078(11)
O1 0.0708(19) 0.0431(15) 0.0469(16) -0.0217(12) -0.0152(13) -0.0081(13)
O4 0.0631(19) 0.0460(16) 0.0533(17) -0.0088(12) -0.0248(15) 0.0071(13)
O6 0.084(2) 0.0534(18) 0.0568(19) -0.0033(14) -0.0169(16) -0.0245(16)
N4 0.0325(15) 0.0403(16) 0.0490(19) -0.0184(13) -0.0019(13) -0.0027(12)
N3 0.0422(16) 0.0361(15) 0.0291(15) -0.0074(11) -0.0008(12) -0.0123(12)
O3 0.097(2) 0.0403(15) 0.0400(16) -0.0118(12) -0.0156(15) -0.0056(15)
O2 0.069(2) 0.0451(16) 0.079(2) 0.0001(14) -0.0448(17) -0.0182(14)
N5 0.0320(15) 0.0312(14) 0.0394(16) -0.0096(11) -0.0051(12) -0.0038(11)
N1 0.066(2) 0.052(2) 0.0375(18) 0.0009(15) -0.0121(17) -0.0163(17)
N2 0.0453(18) 0.0416(17) 0.0380(17) -0.0093(13) -0.0055(14) -0.0162(14)
C4 0.0302(17) 0.0347(17) 0.0344(18) -0.0091(13) -0.0072(14) -0.0026(13)
O5 0.129(4) 0.071(2) 0.101(3) 0.032(2) -0.081(3) -0.032(2)
C13 0.0296(17) 0.0390(18) 0.0420(19) -0.0121(14) -0.0005(14) -0.0118(14)
C5 0.0366(18) 0.0341(18) 0.040(2) -0.0115(14) -0.0117(15) -0.0033(14)
C3 0.040(2) 0.0421(19) 0.0373(19) -0.0067(15) -0.0106(16) -0.0060(15)
C14 0.0267(17) 0.0399(18) 0.053(2) -0.0157(16) -0.0073(15) -0.0062(14)
C11 0.0404(19) 0.0398(18) 0.0284(17) -0.0082(14) 0.0003(14) -0.0132(15)
C18 0.043(2) 0.040(2) 0.072(3) -0.0053(18) -0.029(2) -0.0061(16)
C15 0.0309(17) 0.0292(16) 0.046(2) -0.0081(14) -0.0078(15) -0.0032(13)
C17 0.046(2) 0.0371(19) 0.047(2) -0.0115(16) -0.0093(17) -0.0035(15)
C8 0.057(2) 0.0301(17) 0.0363(19) 0.0007(14) -0.0182(17) -0.0101(16)
C12 0.041(2) 0.045(2) 0.040(2) -0.0087(15) 0.0045(16) -0.0182(16)
C6 0.054(2) 0.040(2) 0.056(2) -0.0193(17) -0.0168(19) -0.0068(17)
C16 0.038(2) 0.0364(19) 0.070(3) -0.0152(18) -0.0198(19) 0.0007(15)
C10 0.082(3) 0.077(3) 0.030(2) -0.0046(19) -0.004(2) -0.037(3)
C7 0.050(2) 0.0306(17) 0.046(2) -0.0066(15) -0.0165(17) -0.0134(15)
C1 0.062(3) 0.059(3) 0.056(3) -0.025(2) -0.022(2) -0.011(2)
C19 0.051(2) 0.045(2) 0.051(2) -0.0080(17) -0.0176(19) -0.0111(17)
C2 0.058(3) 0.061(3) 0.043(2) -0.0128(18) -0.0194(19) -0.009(2)
C20 0.081(4) 0.061(3) 0.094(4) -0.003(3) -0.055(3) 0.005(3)
C9 0.079(3) 0.077(3) 0.034(2) -0.0082(19) -0.014(2) -0.038(3)
C21 0.103(4) 0.065(3) 0.055(3) -0.010(2) -0.032(3) -0.003(3)

loop_
_atom_type_symbol
_atom_type_description
_atom_type_scat_dispersion_real
_atom_type_scat_dispersion_imag
_atom_type_scat_source
C C 0.0033 0.0016 'International Tables Vol C Tables 4.2.6.8 and 6.1.1.4'
H H 0.0000 0.0000 'International Tables Vol C Tables 4.2.6.8 and 6.1.1.4'
Cd Cd -0.8075 1.2024 'International Tables Vol C Tables 4.2.6.8 and 6.1.1.4'
N N 0.0061 0.0033 'International Tables Vol C Tables 4.2.6.8 and 6.1.1.4'
O O 0.0106 0.0060 'International Tables Vol C Tables 4.2.6.8 and 6.1.1.4'

loop_
_geom_angle_atom_site_label_1
_geom_angle_atom_site_label_2
_geom_angle_atom_site_label_3
_geom_angle
_geom_angle_site_symmetry_1
_geom_angle_site_symmetry_3
_geom_angle_publ_flag
O7 Cd1 O1 77.51(10) . . ?
O7 Cd1 O4 83.66(11) . 2_666 ?
O7 Cd1 O3 79.20(10) . 2_666 ?
O1 Cd1 O4 161.11(12) . 2_666 ?
O1 Cd1 O3 124.32(9) . 2_666 ?
O4 Cd1 O3 51.83(9) 2_666 2_666 ?
N5 Cd1 O7 98.02(9) 2_676 . ?
N5 Cd1 O1 91.13(10) 2_676 . ?
N5 Cd1 O4 90.17(10) 2_676 2_666 ?
N5 Cd1 O3 141.99(9) 2_676 2_666 ?
N2 Cd1 O7 169.25(10) . . ?
N2 Cd1 O1 107.14(11) . . ?
N2 Cd1 O4 91.65(11) . 2_666 ?
N2 Cd1 O3 90.29(11) . 2_666 ?
N2 Cd1 N5 91.64(11) . 2_676 ?
Cd1 O7 H7A 112.2 . . ?
Cd1 O7 H7B 112.4 . . ?
H7A O7 H7B 106.3 . . ?
C8 O1 Cd1 99.8(2) . . ?
C7 O4 Cd1 96.8(2) . 2_666 ?
C13 N4 H4 126.2 . . ?
C13 N4 C14 107.6(3) . . ?
C14 N4 H4 126.2 . . ?
C11 N3 C12 127.4(3) . . ?
C11 N3 C10 106.2(3) . . ?
C10 N3 C12 126.3(3) . . ?
C7 O3 Cd1 86.6(2) . 2_666 ?
C13 N5 Cd1 131.0(2) . 2_676 ?
C13 N5 C15 104.6(3) . . ?
C15 N5 Cd1 123.5(2) . 2_676 ?
O6 N1 O5 123.2(4) . . ?
O6 N1 C3 119.3(3) . . ?
O5 N1 C3 117.5(4) . . ?
C11 N2 Cd1 120.8(2) . . ?
C11 N2 C9 105.6(3) . . ?
C9 N2 Cd1 133.6(3) . . ?
C5 C4 C8 120.2(3) . . ?
C3 C4 C5 117.1(3) . . ?
C3 C4 C8 122.7(3) . . ?
N4 C13 C12 121.0(3) . . ?
N5 C13 N4 113.1(3) . . ?
N5 C13 C12 125.8(3) . . ?
C4 C5 C7 120.1(3) . . ?
C6 C5 C4 120.8(3) . . ?
C6 C5 C7 119.1(3) . . ?
C4 C3 N1 119.8(3) . . ?
C4 C3 C2 122.7(4) . . ?
C2 C3 N1 117.5(3) . . ?
N4 C14 C15 105.8(3) . . ?
N4 C14 C16 132.8(3) . . ?
C16 C14 C15 121.3(4) . . ?
N3 C11 H11 124.0 . . ?
N2 C11 N3 112.1(3) . . ?
N2 C11 H11 124.0 . . ?
C16 C18 C19 121.1(4) . . ?
C16 C18 C20 119.3(4) . . ?
C19 C18 C20 119.5(4) . . ?
N5 C15 C14 108.8(3) . . ?
C17 C15 N5 131.2(3) . . ?
C17 C15 C14 120.0(3) . . ?
C15 C17 H17 120.4 . . ?
C19 C17 C15 119.1(3) . . ?
C19 C17 H17 120.4 . . ?
O1 C8 C4 117.5(3) . . ?
O2 C8 O1 123.6(4) . . ?
O2 C8 C4 118.9(3) . . ?
N3 C12 C13 110.1(3) . . ?
N3 C12 H12A 109.6 . . ?
N3 C12 H12B 109.7 . . ?
C13 C12 H12A 109.6 . . ?
C13 C12 H12B 109.7 . . ?
H12A C12 H12B 108.2 . . ?
C5 C6 H6 119.7 . . ?
C1 C6 C5 120.5(4) . . ?
C1 C6 H6 119.7 . . ?
C14 C16 H16 120.8 . . ?
C18 C16 C14 118.3(4) . . ?
C18 C16 H16 120.8 . . ?
N3 C10 H10 126.5 . . ?
C9 C10 N3 107.1(3) . . ?
C9 C10 H10 126.5 . . ?
O4 C7 C5 117.4(3) . . ?
O3 C7 O4 122.7(4) . . ?
O3 C7 C5 119.9(3) . . ?
C6 C1 H1 120.1 . . ?
C6 C1 C2 119.9(4) . . ?
C2 C1 H1 120.1 . . ?
C18 C19 C21 120.7(4) . . ?
C17 C19 C18 120.1(4) . . ?
C17 C19 C21 119.3(4) . . ?
C3 C2 H2 120.5 . . ?
C1 C2 C3 119.0(4) . . ?
C1 C2 H2 120.5 . . ?
C18 C20 H20A 109.5 . . ?
C18 C20 H20B 109.5 . . ?
C18 C20 H20C 109.5 . . ?
H20A C20 H20B 109.5 . . ?
H20A C20 H20C 109.5 . . ?
H20B C20 H20C 109.5 . . ?
N2 C9 C10 109.1(4) . . ?
N2 C9 H9 125.5 . . ?
C10 C9 H9 125.5 . . ?
C19 C21 H21A 109.5 . . ?
C19 C21 H21B 109.5 . . ?
C19 C21 H21C 109.5 . . ?
H21A C21 H21B 109.5 . . ?
H21A C21 H21C 109.5 . . ?
H21B C21 H21C 109.5 . . ?

loop_
_geom_bond_atom_site_label_1
_geom_bond_atom_site_label_2
_geom_bond_distance
_geom_bond_site_symmetry_2
_geom_bond_publ_flag
Cd1 O7 2.351(3) . ?
Cd1 O1 2.355(3) . ?
Cd1 O4 2.377(3) 2_666 ?
Cd1 O3 2.601(3) 2_666 ?
Cd1 N5 2.340(3) 2_676 ?
Cd1 N2 2.255(3) . ?
O7 H7A 0.9118 . ?
O7 H7B 0.9123 . ?
O1 C8 1.269(5) . ?
O4 C7 1.252(5) . ?
O6 N1 1.217(4) . ?
N4 H4 0.8600 . ?
N4 C13 1.352(5) . ?
N4 C14 1.367(5) . ?
N3 C11 1.330(4) . ?
N3 C12 1.470(4) . ?
N3 C10 1.359(5) . ?
O3 C7 1.237(5) . ?
O2 C8 1.232(5) . ?
N5 C13 1.324(4) . ?
N5 C15 1.406(4) . ?
N1 O5 1.218(5) . ?
N1 C3 1.475(5) . ?
N2 C11 1.321(5) . ?
N2 C9 1.352(5) . ?
C4 C5 1.400(5) . ?
C4 C3 1.385(5) . ?
C4 C8 1.525(5) . ?
C13 C12 1.480(5) . ?
C5 C6 1.399(5) . ?
C5 C7 1.500(5) . ?
C3 C2 1.394(5) . ?
C14 C15 1.407(5) . ?
C14 C16 1.390(5) . ?
C11 H11 0.9300 . ?
C18 C16 1.359(6) . ?
C18 C19 1.431(6) . ?
C18 C20 1.534(6) . ?
C15 C17 1.386(5) . ?
C17 H17 0.9300 . ?
C17 C19 1.376(5) . ?
C12 H12A 0.9700 . ?
C12 H12B 0.9700 . ?
C6 H6 0.9300 . ?
C6 C1 1.377(6) . ?
C16 H16 0.9300 . ?
C10 H10 0.9300 . ?
C10 C9 1.358(6) . ?
C1 H1 0.9300 . ?
C1 C2 1.384(6) . ?
C19 C21 1.512(6) . ?
C2 H2 0.9300 . ?
C20 H20A 0.9600 . ?
C20 H20B 0.9600 . ?
C20 H20C 0.9600 . ?
C9 H9 0.9300 . ?
C21 H21A 0.9600 . ?
C21 H21B 0.9600 . ?
C21 H21C 0.9600 . ?

loop_
_geom_torsion_atom_site_label_1
_geom_torsion_atom_site_label_2
_geom_torsion_atom_site_label_3
_geom_torsion_atom_site_label_4
_geom_torsion
_geom_torsion_site_symmetry_1
_geom_torsion_site_symmetry_2
_geom_torsion_site_symmetry_3
_geom_torsion_site_symmetry_4
_geom_torsion_publ_flag
Cd1 O1 C8 O2 -9.8(4) . . . . ?
Cd1 O1 C8 C4 167.2(3) . . . . ?
Cd1 O4 C7 O3 -15.8(4) 2_666 . . . ?
Cd1 O4 C7 C5 161.8(3) 2_666 . . . ?
Cd1 O3 C7 O4 14.4(4) 2_666 . . . ?
Cd1 O3 C7 C5 -163.3(3) 2_666 . . . ?
Cd1 N5 C13 N4 -169.4(2) 2_676 . . . ?
Cd1 N5 C13 C12 7.3(5) 2_676 . . . ?
Cd1 N5 C15 C14 170.0(2) 2_676 . . . ?
Cd1 N5 C15 C17 -10.9(5) 2_676 . . . ?
Cd1 N2 C11 N3 176.8(2) . . . . ?
Cd1 N2 C9 C10 -177.2(3) . . . . ?
O6 N1 C3 C4 32.3(5) . . . . ?
O6 N1 C3 C2 -147.5(4) . . . . ?
N4 C13 C12 N3 76.7(4) . . . . ?
N4 C14 C15 N5 0.7(4) . . . . ?
N4 C14 C15 C17 -178.5(3) . . . . ?
N4 C14 C16 C18 178.4(4) . . . . ?
N3 C10 C9 N2 0.6(6) . . . . ?
N5 C13 C12 N3 -99.8(4) . . . . ?
N5 C15 C17 C19 -179.4(4) . . . . ?
N1 C3 C2 C1 179.1(4) . . . . ?
C4 C5 C6 C1 -1.4(6) . . . . ?
C4 C5 C7 O4 -135.8(4) . . . . ?
C4 C5 C7 O3 41.9(5) . . . . ?
C4 C3 C2 C1 -0.7(6) . . . . ?
O5 N1 C3 C4 -147.0(4) . . . . ?
O5 N1 C3 C2 33.2(6) . . . . ?
C13 N4 C14 C15 -0.6(4) . . . . ?
C13 N4 C14 C16 -179.6(4) . . . . ?
C13 N5 C15 C14 -0.4(4) . . . . ?
C13 N5 C15 C17 178.6(4) . . . . ?
C5 C4 C3 N1 179.7(3) . . . . ?
C5 C4 C3 C2 -0.5(6) . . . . ?
C5 C4 C8 O1 -112.0(4) . . . . ?
C5 C4 C8 O2 65.2(5) . . . . ?
C5 C6 C1 C2 0.2(7) . . . . ?
C3 C4 C5 C6 1.6(5) . . . . ?
C3 C4 C5 C7 -179.4(3) . . . . ?
C3 C4 C8 O1 67.7(5) . . . . ?
C3 C4 C8 O2 -115.1(4) . . . . ?
C14 N4 C13 N5 0.4(4) . . . . ?
C14 N4 C13 C12 -176.5(3) . . . . ?
C14 C15 C17 C19 -0.4(5) . . . . ?
C11 N3 C12 C13 18.7(5) . . . . ?
C11 N3 C10 C9 -1.1(5) . . . . ?
C11 N2 C9 C10 0.3(5) . . . . ?
C15 N5 C13 N4 0.1(4) . . . . ?
C15 N5 C13 C12 176.8(3) . . . . ?
C15 C14 C16 C18 -0.4(5) . . . . ?
C15 C17 C19 C18 0.0(6) . . . . ?
C15 C17 C19 C21 178.2(4) . . . . ?
C8 C4 C5 C6 -178.7(4) . . . . ?
C8 C4 C5 C7 0.3(5) . . . . ?
C8 C4 C3 N1 0.0(5) . . . . ?
C8 C4 C3 C2 179.8(4) . . . . ?
C12 N3 C11 N2 177.5(3) . . . . ?
C12 N3 C10 C9 -177.3(4) . . . . ?
C6 C5 C7 O4 43.2(5) . . . . ?
C6 C5 C7 O3 -139.0(4) . . . . ?
C6 C1 C2 C3 0.9(7) . . . . ?
C16 C14 C15 N5 179.8(3) . . . . ?
C16 C14 C15 C17 0.6(5) . . . . ?
C16 C18 C19 C17 0.1(6) . . . . ?
C16 C18 C19 C21 -178.0(4) . . . . ?
C10 N3 C11 N2 1.4(4) . . . . ?
C10 N3 C12 C13 -166.0(4) . . . . ?
C7 C5 C6 C1 179.5(4) . . . . ?
C19 C18 C16 C14 0.1(6) . . . . ?
C20 C18 C16 C14 -179.9(4) . . . . ?
C20 C18 C19 C17 -179.9(4) . . . . ?
C20 C18 C19 C21 1.9(6) . . . . ?
C9 N2 C11 N3 -1.0(5) . . . . ?

loop_
_smtbx_masks_void_nr
_smtbx_masks_void_average_x
_smtbx_masks_void_average_y
_smtbx_masks_void_average_z
_smtbx_masks_void_volume
_smtbx_masks_void_count_electrons
_smtbx_masks_void_content
1 0.000 -0.500 0.500 266.6 89.8 ?
